data_7106187
loop_
_publ_author_name
'Qing-Yuan Yang'
'Kang Li'
'Jian Luo'
'Mei Pan'
'Cheng-Yong Su'

_publ_section_title
;
 A simple topological identification method for highly (3,12)-connected 3D
 MOFs showing anion exchange and luminescent propertie
;
_journal_name_full Chem.Commun.
_journal_page_first 4234
_journal_paper_doi 10.1039/c0cc05464j
_journal_volume 47
_journal_year 2011
_chemical_formula_sum 'C63 H76 F9 Gd N6 O22 S3'
_chemical_formula_weight 1693.73
_chemical_name_systematic
;
?
;
_space_group_IT_number 2
_symmetry_cell_setting triclinic
_symmetry_space_group_name_Hall '-P 1'
_symmetry_space_group_name_H-M 'P -1'
_atom_sites_solution_hydrogens geom
_atom_sites_solution_primary direct
_atom_sites_solution_secondary difmap
_audit_creation_method SHELXL-97
_cell_angle_alpha 118.509(5)
_cell_angle_beta 103.354(4)
_cell_angle_gamma 96.640(5)
_cell_formula_units_Z 2
_cell_length_a 14.9365(8)
_cell_length_b 17.1361(10)
_cell_length_c 17.3016(8)
_cell_measurement_reflns_used 14277
_cell_measurement_temperature 293(2)
_cell_measurement_theta_max 26
_cell_measurement_theta_min 2.94
_cell_volume 3651.7(4)
_computing_structure_refinement 'SHELXL-97 (Sheldrick, 1997)'
_computing_structure_solution 'SHELXS-97 (Sheldrick, 1990)'
_diffrn_ambient_temperature 293(2)
_diffrn_measured_fraction_theta_full 0.994
_diffrn_measured_fraction_theta_max 0.994
_diffrn_measurement_device_type Germini
_diffrn_measurement_method '\w scan'
_diffrn_radiation_monochromator graphite
_diffrn_radiation_source 'fine-focus sealed tube'
_diffrn_radiation_type MoK\a
_diffrn_radiation_wavelength 0.71073
_diffrn_reflns_av_R_equivalents 0.0450
_diffrn_reflns_av_sigmaI/netI 0.1100
_diffrn_reflns_limit_h_max 18
_diffrn_reflns_limit_h_min -13
_diffrn_reflns_limit_k_max 21
_diffrn_reflns_limit_k_min -21
_diffrn_reflns_limit_l_max 21
_diffrn_reflns_limit_l_min -21
_diffrn_reflns_number 22845
_diffrn_reflns_theta_full 26.00
_diffrn_reflns_theta_max 26.00
_diffrn_reflns_theta_min 3.03
_exptl_absorpt_coefficient_mu 1.093
_exptl_absorpt_correction_T_max 0.8985
_exptl_absorpt_correction_T_min 0.7350
_exptl_absorpt_correction_type multi-scan
_exptl_crystal_colour colourless
_exptl_crystal_density_diffrn 1.540
_exptl_crystal_density_method 'not measured'
_exptl_crystal_description Block
_exptl_crystal_F_000 1730
_exptl_crystal_size_max 0.30
_exptl_crystal_size_mid 0.20
_exptl_crystal_size_min 0.10
_refine_diff_density_max 1.471
_refine_diff_density_min -1.094
_refine_diff_density_rms 0.132
_refine_ls_extinction_method none
_refine_ls_goodness_of_fit_ref 1.028
_refine_ls_hydrogen_treatment constr
_refine_ls_matrix_type full
_refine_ls_number_parameters 937
_refine_ls_number_reflns 14269
_refine_ls_number_restraints 156
_refine_ls_restrained_S_all 1.048
_refine_ls_R_factor_all 0.0837
_refine_ls_R_factor_gt 0.0589
_refine_ls_shift/su_max 0.068
_refine_ls_shift/su_mean 0.003
_refine_ls_structure_factor_coef Fsqd
_refine_ls_weighting_details 'calc w=1/[\s^2^(Fo^2^)+(0.0705P)^2^+0.0000P] where P=(Fo^2^+2Fc^2^)/3'
_refine_ls_weighting_scheme calc
_refine_ls_wR_factor_gt 0.1397
_refine_ls_wR_factor_ref 0.1460
_reflns_number_gt 10447
_reflns_number_total 14269
_reflns_threshold_expression >2sigma(I)
_cod_data_source_file c0cc05464j.txt
_cod_data_source_block 2
_cod_original_cell_volume 3651.7(3)
_cod_original_sg_symbol_H-M P-1
_cod_database_code 7106187

loop_
_symmetry_equiv_pos_as_xyz
'x, y, z'
'-x, -y, -z'

loop_
_atom_site_label
_atom_site_type_symbol
_atom_site_fract_x
_atom_site_fract_y
_atom_site_fract_z
_atom_site_U_iso_or_equiv
_atom_site_adp_type
_atom_site_occupancy
_atom_site_symmetry_multiplicity
_atom_site_calc_flag
_atom_site_refinement_flags
_atom_site_disorder_assembly
_atom_site_disorder_group
Gd1 Gd -0.11921(2) 0.458392(19) 0.39204(2) 0.01742(10) Uani 1 1 d . . .
S1 S 0.07891(17) 0.77234(13) 0.10497(15) 0.0530(6) Uani 1 1 d . . .
S2 S 0.2894(2) 0.10119(17) 0.54885(19) 0.0763(8) Uani 1 1 d . . .
O1 O 0.7302(3) 0.4407(3) 0.2964(4) 0.0431(12) Uani 1 1 d . . .
O1W O 0.0792(6) 0.8716(5) 0.3639(6) 0.113(3) Uani 1 1 d . . .
O2 O 0.0910(3) 0.4508(3) -0.3310(3) 0.0282(10) Uani 1 1 d . . .
O3 O 0.0449(3) 0.5505(2) 0.4746(3) 0.0217(9) Uani 1 1 d . . .
O3W O 0.0885(7) 0.9059(7) 0.6205(8) 0.132(3) Uani 1 1 d . . .
O4 O -0.7909(3) 0.6766(3) 0.6351(3) 0.0310(10) Uani 1 1 d . . .
O12 O 0.3437(6) 0.1506(5) 0.5215(5) 0.094(2) Uani 1 1 d . . .
O5 O -0.1679(4) 0.5674(3) 0.5001(3) 0.0421(13) Uani 1 1 d . . .
O11 O 0.2974(9) 0.1522(6) 0.6450(6) 0.144(4) Uani 1 1 d U . .
O5W O -0.0722(10) 0.9351(8) 0.1983(11) 0.202(6) Uani 1 1 d U . .
O6 O -0.0550(3) 1.3578(3) 1.2895(3) 0.0354(12) Uani 1 1 d . . .
O10 O 0.1941(6) 0.0520(5) 0.4869(7) 0.123(3) Uani 1 1 d . . .
O4W O 0.2254(12) 0.154(3) 0.7822(19) 0.55(3) Uani 1 1 d . . .
O7 O 0.0557(5) 0.7538(4) 0.1717(4) 0.0666(18) Uani 1 1 d . . .
O8 O 0.0565(5) 0.6926(4) 0.0144(4) 0.0680(18) Uani 1 1 d . . .
O9 O 0.0529(5) 0.8508(4) 0.1058(5) 0.0738(19) Uani 1 1 d . . .
O16 O -0.4635(9) 0.6873(8) 0.6250(10) 0.171(5) Uani 1 1 d DU . .
C62 C 0.3386(9) 0.2824(9) 0.1845(12) 0.208(12) Uani 1 1 d D . .
H62A H 0.3720 0.2719 0.1407 0.312 Uiso 1 1 calc R . .
H62B H 0.2957 0.2255 0.1655 0.312 Uiso 1 1 calc R . .
H62C H 0.3837 0.3060 0.2450 0.312 Uiso 1 1 calc R . .
O2W O -0.0394(6) 0.8613(5) 0.4577(6) 0.105(3) Uani 1 1 d . . .
F1 F 0.2395(5) 0.8768(4) 0.2352(4) 0.093(2) Uani 1 1 d . . .
F2 F 0.2441(4) 0.7406(4) 0.1377(5) 0.0854(18) Uani 1 1 d . . .
F3 F 0.2374(4) 0.8408(3) 0.0979(4) 0.0705(15) Uani 1 1 d . . .
F4 F 0.4340(8) 0.0438(8) 0.5948(11) 0.261(8) Uani 1 1 d . . .
F5 F 0.2995(8) -0.0465(5) 0.5541(7) 0.176(4) Uani 1 1 d . . .
F6 F 0.3433(7) -0.0402(6) 0.4528(8) 0.152(3) Uani 1 1 d . . .
S3 S 0.4386(3) 0.2075(2) -0.0375(2) 0.1054(12) Uani 1 1 d U . .
C57 C 0.5419(14) 0.2374(12) -0.0632(14) 0.138(6) Uani 1 1 d U . .
F7 F 0.5290(11) 0.2116(8) -0.1512(9) 0.215(5) Uani 1 1 d U . .
F8 F 0.5873(8) 0.3224(5) -0.0113(7) 0.178(4) Uani 1 1 d U . .
F9 F 0.6060(8) 0.1907(6) -0.0458(9) 0.183(4) Uani 1 1 d U . .
O13 O 0.3983(10) 0.2789(8) -0.0305(9) 0.203(6) Uani 1 1 d U . .
O14 O 0.3854(7) 0.1150(5) -0.1174(6) 0.116(3) Uani 1 1 d U . .
O15 O 0.4814(7) 0.2058(6) 0.0439(6) 0.120(3) Uani 1 1 d U . .
N1 N 0.5552(4) 0.5755(4) 0.2199(4) 0.0350(13) Uani 1 1 d . . .
N2 N 0.1449(4) 0.4317(3) -0.1000(3) 0.0244(11) Uani 1 1 d . . .
N3 N 0.1838(4) 0.6535(3) 0.3508(4) 0.0257(12) Uani 1 1 d . . .
N4 N -0.5608(4) 0.9012(3) 0.7806(4) 0.0284(12) Uani 1 1 d . . .
N5 N -0.1315(4) 1.0831(3) 1.0964(3) 0.0259(12) Uani 1 1 d . . .
N6 N -0.2020(4) 0.8237(3) 0.6487(4) 0.0299(13) Uani 1 1 d . . .
C1 C -0.0960(5) 0.9374(4) 0.8675(5) 0.0396(17) Uani 1 1 d . . .
H1A H -0.0958 0.8853 0.8110 0.059 Uiso 1 1 calc R . .
H1B H -0.0718 0.9290 0.9187 0.059 Uiso 1 1 calc R . .
H1C H -0.0563 0.9922 0.8782 0.059 Uiso 1 1 calc R . .
C55 C 0.2062(7) 0.8095(5) 0.1455(6) 0.057(2) Uani 1 1 d . . .
C2 C -0.3595(5) 1.0095(5) 1.0085(5) 0.0429(18) Uani 1 1 d . . .
H2A H -0.3547 1.0743 1.0381 0.064 Uiso 1 1 calc R . .
H2B H -0.3209 0.9972 1.0519 0.064 Uiso 1 1 calc R . .
H2C H -0.4248 0.9762 0.9881 0.064 Uiso 1 1 calc R . .
C56 C 0.3437(15) 0.0088(9) 0.5379(10) 0.123(6) Uani 1 1 d . . .
C3 C -0.4144(5) 0.9215(5) 0.6753(5) 0.0399(17) Uani 1 1 d . . .
H3A H -0.4138 0.9788 0.6779 0.060 Uiso 1 1 calc R . .
H3B H -0.4781 0.8914 0.6649 0.060 Uiso 1 1 calc R . .
H3C H -0.3930 0.8826 0.6252 0.060 Uiso 1 1 calc R . .
C4 C -0.2318(4) 0.9683(3) 0.9337(4) 0.0260(14) Uani 1 1 d . . .
C5 C -0.3251(5) 0.9793(4) 0.9255(4) 0.0281(15) Uani 1 1 d . . .
C6 C -0.3826(4) 0.9656(4) 0.8415(4) 0.0260(14) Uani 1 1 d . . .
C7 C -0.3493(4) 0.9395(4) 0.7654(4) 0.0271(14) Uani 1 1 d . . .
C8 C -0.2556(5) 0.9332(4) 0.7759(4) 0.0281(14) Uani 1 1 d . . .
C9 C -0.1971(5) 0.9464(4) 0.8589(5) 0.0281(15) Uani 1 1 d . . .
C10 C -0.1696(5) 0.9835(4) 1.0240(4) 0.0317(15) Uani 1 1 d . . .
H10A H -0.2063 0.9528 1.0460 0.038 Uiso 1 1 calc R . .
H10B H -0.1168 0.9563 1.0137 0.038 Uiso 1 1 calc R . .
C11 C -0.1090(4) 1.1459(4) 1.0728(4) 0.0269(14) Uani 1 1 d . . .
H11A H -0.1139 1.1256 1.0112 0.032 Uiso 1 1 calc R . .
C12 C -0.0795(5) 1.2375(4) 1.1366(4) 0.0294(15) Uani 1 1 d . . .
H12A H -0.0633 1.2788 1.1185 0.035 Uiso 1 1 calc R . .
C13 C -0.0731(4) 1.2709(4) 1.2310(4) 0.0275(14) Uani 1 1 d . . .
C14 C -0.0898(5) 1.2030(4) 1.2547(5) 0.0325(16) Uani 1 1 d . . .
H14A H -0.0805 1.2208 1.3165 0.039 Uiso 1 1 calc R . .
C15 C -0.1192(5) 1.1124(4) 1.1876(5) 0.0304(15) Uani 1 1 d . . .
H15A H -0.1313 1.0689 1.2041 0.037 Uiso 1 1 calc R . .
C16 C -0.4795(4) 0.9855(4) 0.8341(5) 0.0327(16) Uani 1 1 d . . .
H16A H -0.4825 1.0228 0.8964 0.039 Uiso 1 1 calc R . .
H16B H -0.4863 1.0213 0.8044 0.039 Uiso 1 1 calc R . .
C17 C -0.5586(5) 0.8282(5) 0.7897(6) 0.048(2) Uani 1 1 d . . .
H17A H -0.5037 0.8286 0.8286 0.058 Uiso 1 1 calc R . .
C18 C -0.6355(5) 0.7530(5) 0.7429(6) 0.048(2) Uani 1 1 d . . .
H18A H -0.6318 0.7037 0.7516 0.058 Uiso 1 1 calc R . .
C19 C -0.7194(5) 0.7478(4) 0.6826(5) 0.0284(14) Uani 1 1 d . . .
C20 C -0.7190(5) 0.8271(4) 0.6771(5) 0.0379(17) Uani 1 1 d . . .
H20A H -0.7731 0.8292 0.6393 0.045 Uiso 1 1 calc R . .
C21 C -0.6413(5) 0.9008(4) 0.7258(5) 0.0344(16) Uani 1 1 d . . .
H21A H -0.6438 0.9524 0.7211 0.041 Uiso 1 1 calc R . .
C22 C -0.2162(5) 0.9176(4) 0.6990(5) 0.0345(16) Uani 1 1 d . . .
H22A H -0.2594 0.9271 0.6549 0.041 Uiso 1 1 calc R . .
H22B H -0.1555 0.9628 0.7249 0.041 Uiso 1 1 calc R . .
C23 C -0.2520(5) 0.7527(4) 0.6463(5) 0.0400(18) Uani 1 1 d . . .
H23A H -0.2953 0.7623 0.6788 0.048 Uiso 1 1 calc R . .
C24 C -0.2413(5) 0.6664(4) 0.5975(5) 0.0408(19) Uani 1 1 d . . .
H24A H -0.2770 0.6184 0.5977 0.049 Uiso 1 1 calc R . .
C25 C -0.1783(5) 0.6488(4) 0.5474(5) 0.0331(16) Uani 1 1 d . . .
C26 C -0.1259(5) 0.7247(5) 0.5522(5) 0.0389(18) Uani 1 1 d . . .
H26A H -0.0812 0.7173 0.5215 0.047 Uiso 1 1 calc R . .
C27 C -0.1396(5) 0.8090(5) 0.6012(5) 0.0412(18) Uani 1 1 d . . .
H27A H -0.1050 0.8584 0.6022 0.049 Uiso 1 1 calc R . .
C28 C 0.4307(6) 0.7189(6) 0.3372(5) 0.057(2) Uani 1 1 d . . .
H28A H 0.4866 0.6984 0.3491 0.086 Uiso 1 1 calc R . .
H28B H 0.4025 0.7305 0.3849 0.086 Uiso 1 1 calc R . .
H28C H 0.4480 0.7745 0.3370 0.086 Uiso 1 1 calc R . .
C29 C 0.0906(5) 0.5399(5) 0.1266(5) 0.0369(16) Uani 1 1 d . . .
H29A H 0.0597 0.5432 0.0735 0.055 Uiso 1 1 calc R . .
H29B H 0.0791 0.5857 0.1805 0.055 Uiso 1 1 calc R . .
H29C H 0.0657 0.4799 0.1155 0.055 Uiso 1 1 calc R . .
C30 C 0.3616(5) 0.4718(5) 0.0000(5) 0.0396(17) Uani 1 1 d . . .
H30A H 0.4295 0.4938 0.0180 0.059 Uiso 1 1 calc R . .
H30B H 0.3310 0.4803 -0.0497 0.059 Uiso 1 1 calc R . .
H30C H 0.3451 0.4075 -0.0208 0.059 Uiso 1 1 calc R . .
C31 C 0.3595(5) 0.6452(4) 0.2432(5) 0.0317(15) Uani 1 1 d . . .
C32 C 0.2612(5) 0.6283(4) 0.2286(4) 0.0263(14) Uani 1 1 d . . .
C33 C 0.1973(4) 0.5571(4) 0.1431(4) 0.0253(13) Uani 1 1 d . . .
C34 C 0.2318(4) 0.5040(4) 0.0715(4) 0.0252(14) Uani 1 1 d . . .
C35 C 0.3289(5) 0.5248(4) 0.0821(5) 0.0304(15) Uani 1 1 d . . .
C36 C 0.3923(4) 0.5958(4) 0.1688(5) 0.0290(14) Uani 1 1 d . . .
C37 C 0.4973(5) 0.6221(5) 0.1818(5) 0.0346(16) Uani 1 1 d . . .
H37A H 0.5043 0.6069 0.1222 0.041 Uiso 1 1 calc R . .
H37B H 0.5222 0.6882 0.2236 0.041 Uiso 1 1 calc R . .
C38 C 0.5272(5) 0.4829(5) 0.1823(7) 0.059(2) Uani 1 1 d . . .
H38A H 0.4673 0.4494 0.1376 0.071 Uiso 1 1 calc R . .
C39 C 0.5852(6) 0.4388(6) 0.2091(7) 0.070(3) Uani 1 1 d . . .
H39A H 0.5637 0.3755 0.1827 0.084 Uiso 1 1 calc R . .
C40 C 0.6765(5) 0.4852(4) 0.2751(5) 0.0372(17) Uani 1 1 d . . .
C41 C 0.7032(5) 0.5801(4) 0.3137(5) 0.0320(15) Uani 1 1 d . . .
H41A H 0.7623 0.6149 0.3593 0.038 Uiso 1 1 calc R . .
C42 C 0.6425(5) 0.6229(5) 0.2846(5) 0.0328(15) Uani 1 1 d . . .
H42A H 0.6623 0.6861 0.3102 0.039 Uiso 1 1 calc R . .
C43 C 0.1640(5) 0.4208(4) -0.0179(5) 0.0327(15) Uani 1 1 d . . .
H43A H 0.1902 0.3683 -0.0314 0.039 Uiso 1 1 calc R . .
H43B H 0.1039 0.4074 -0.0085 0.039 Uiso 1 1 calc R . .
C44 C 0.1206(5) 0.3554(4) -0.1859(5) 0.0293(15) Uani 1 1 d . . .
H44A H 0.1175 0.2983 -0.1916 0.035 Uiso 1 1 calc R . .
C45 C 0.1006(5) 0.3600(4) -0.2640(5) 0.0301(15) Uani 1 1 d . . .
H45A H 0.0828 0.3061 -0.3220 0.036 Uiso 1 1 calc R . .
C46 C 0.1063(4) 0.4456(4) -0.2587(4) 0.0275(14) Uani 1 1 d . . .
C47 C 0.1296(5) 0.5234(4) -0.1680(4) 0.0285(14) Uani 1 1 d . . .
H47A H 0.1325 0.5814 -0.1600 0.034 Uiso 1 1 calc R . .
C48 C 0.1477(5) 0.5144(4) -0.0921(5) 0.0289(14) Uani 1 1 d . . .
H48A H 0.1625 0.5665 -0.0334 0.035 Uiso 1 1 calc R . .
C49 C 0.2241(5) 0.6932(4) 0.3024(5) 0.0339(16) Uani 1 1 d . . .
H49A H 0.2758 0.7476 0.3485 0.041 Uiso 1 1 calc R . .
H49B H 0.1751 0.7126 0.2736 0.041 Uiso 1 1 calc R . .
C50 C 0.1430(5) 0.7074(4) 0.4130(4) 0.0275(14) Uani 1 1 d . . .
H50A H 0.1450 0.7669 0.4257 0.033 Uiso 1 1 calc R . .
C51 C 0.0997(4) 0.6749(4) 0.4565(4) 0.0261(14) Uani 1 1 d . . .
H51A H 0.0740 0.7133 0.4999 0.031 Uiso 1 1 calc R . .
C52 C 0.0926(4) 0.5848(4) 0.4377(4) 0.0218(13) Uani 1 1 d . . .
C53 C 0.1379(5) 0.5330(4) 0.3755(4) 0.0278(14) Uani 1 1 d . . .
H53A H 0.1375 0.4734 0.3620 0.033 Uiso 1 1 calc R . .
C54 C 0.1828(5) 0.5689(4) 0.3346(5) 0.0301(15) Uani 1 1 d . . .
H54A H 0.2134 0.5336 0.2945 0.036 Uiso 1 1 calc R . .
C58 C -0.5381(15) 0.6174(13) 0.5713(15) 0.190(7) Uani 1 1 d DU . .
C59 C -0.5505(16) 0.5365(14) 0.5880(15) 0.215(8) Uani 1 1 d DU . .
H59A H -0.6060 0.4885 0.5404 0.323 Uiso 1 1 calc R . .
H59B H -0.5580 0.5576 0.6478 0.323 Uiso 1 1 calc R . .
H59C H -0.4952 0.5130 0.5860 0.323 Uiso 1 1 calc R . .
C60 C -0.6053(16) 0.6340(14) 0.5065(13) 0.212(8) Uani 1 1 d DU . .
H60A H -0.5732 0.6843 0.5042 0.318 Uiso 1 1 calc R . .
H60B H -0.6584 0.6487 0.5279 0.318 Uiso 1 1 calc R . .
H60C H -0.6280 0.5796 0.4454 0.318 Uiso 1 1 calc R . .
C61 C 0.1755(9) 0.3108(9) 0.1408(11) 0.161(7) Uani 1 1 d D . .
H61A H 0.1567 0.2482 0.0897 0.242 Uiso 1 1 calc R . .
H61B H 0.1555 0.3497 0.1185 0.242 Uiso 1 1 calc R . .
H61C H 0.1463 0.3151 0.1862 0.242 Uiso 1 1 calc R . .
O17 O 0.3068(6) 0.4269(5) 0.2548(6) 0.105(3) Uani 1 1 d D . .
C63 C 0.2893(7) 0.3432(4) 0.1877(5) 0.061(3) Uani 1 1 d D . .

loop_
_atom_site_aniso_label
_atom_site_aniso_U_11
_atom_site_aniso_U_22
_atom_site_aniso_U_33
_atom_site_aniso_U_23
_atom_site_aniso_U_13
_atom_site_aniso_U_12
Gd1 0.01342(15) 0.01879(14) 0.01112(14) 0.00482(11) -0.00173(10) -0.00078(10)
S1 0.0683(15) 0.0409(11) 0.0426(12) 0.0212(9) 0.0159(11) -0.0033(10)
S2 0.086(2) 0.0671(15) 0.0557(17) 0.0261(13) 0.0118(15) 0.0038(14)
O1 0.025(3) 0.040(3) 0.051(3) 0.027(3) -0.011(2) -0.003(2)
O1W 0.113(7) 0.098(5) 0.095(7) 0.027(5) 0.045(6) 0.000(5)
O2 0.026(3) 0.040(2) 0.016(2) 0.016(2) 0.0018(19) 0.0034(19)
O3 0.016(2) 0.029(2) 0.016(2) 0.0110(18) 0.0020(18) -0.0020(16)
O3W 0.093(7) 0.182(9) 0.191(11) 0.145(9) 0.047(7) 0.049(6)
O4 0.019(2) 0.030(2) 0.033(3) 0.016(2) -0.003(2) -0.0049(18)
O12 0.091(6) 0.095(5) 0.089(6) 0.056(5) 0.017(5) -0.013(4)
O5 0.052(3) 0.043(3) 0.033(3) 0.015(2) 0.021(3) 0.025(2)
O11 0.248(12) 0.098(6) 0.058(5) 0.025(4) 0.057(7) 0.015(6)
O5W 0.243(13) 0.161(9) 0.274(14) 0.158(9) 0.082(10) 0.106(8)
O6 0.039(3) 0.021(2) 0.025(3) -0.0018(19) 0.011(2) -0.0021(19)
O10 0.077(6) 0.086(5) 0.154(9) 0.050(6) -0.005(6) -0.019(4)
O4W 0.130(15) 1.35(8) 0.45(3) 0.72(5) 0.071(18) 0.13(3)
O7 0.098(5) 0.056(3) 0.049(4) 0.029(3) 0.034(4) 0.005(3)
O8 0.087(5) 0.049(3) 0.045(4) 0.015(3) 0.018(4) -0.008(3)
O9 0.082(5) 0.066(4) 0.095(5) 0.056(4) 0.034(4) 0.019(3)
O16 0.119(8) 0.167(9) 0.204(11) 0.076(8) 0.066(8) 0.023(7)
C62 0.062(9) 0.104(10) 0.25(2) -0.056(11) 0.064(12) -0.013(7)
O2W 0.119(7) 0.088(5) 0.093(6) 0.029(4) 0.060(6) 0.010(5)
F1 0.108(5) 0.070(3) 0.055(4) 0.027(3) -0.010(3) -0.029(3)
F2 0.084(4) 0.073(3) 0.131(6) 0.079(4) 0.028(4) 0.020(3)
F3 0.076(4) 0.064(3) 0.092(4) 0.057(3) 0.032(3) 0.005(3)
F4 0.150(10) 0.155(9) 0.366(19) 0.151(11) -0.114(11) -0.010(7)
F5 0.235(12) 0.108(6) 0.162(9) 0.098(6) -0.009(8) -0.007(6)
F6 0.189(10) 0.116(6) 0.152(9) 0.060(6) 0.066(8) 0.069(6)
S3 0.149(3) 0.0670(17) 0.071(2) 0.0247(15) 0.003(2) 0.0496(19)
C57 0.164(12) 0.124(10) 0.159(12) 0.110(9) 0.047(9) -0.008(8)
F7 0.313(12) 0.201(9) 0.172(9) 0.126(8) 0.084(9) 0.062(8)
F8 0.249(10) 0.089(5) 0.177(8) 0.066(5) 0.071(7) -0.010(5)
F9 0.165(9) 0.133(6) 0.259(11) 0.115(7) 0.067(8) 0.013(6)
O13 0.231(11) 0.163(8) 0.179(10) 0.070(7) 0.012(8) 0.137(8)
O14 0.146(7) 0.073(5) 0.080(6) 0.022(4) -0.003(5) 0.032(5)
O15 0.140(7) 0.120(6) 0.075(5) 0.068(5) -0.020(5) -0.015(5)
N1 0.017(3) 0.047(3) 0.045(4) 0.031(3) 0.001(3) 0.005(2)
N2 0.026(3) 0.025(3) 0.020(3) 0.013(2) 0.004(2) 0.004(2)
N3 0.024(3) 0.031(3) 0.021(3) 0.013(2) 0.008(2) 0.003(2)
N4 0.019(3) 0.024(3) 0.029(3) 0.008(2) 0.003(2) -0.002(2)
N5 0.026(3) 0.020(2) 0.018(3) 0.003(2) 0.002(2) 0.005(2)
N6 0.021(3) 0.033(3) 0.021(3) 0.004(2) 0.007(2) 0.002(2)
C1 0.031(4) 0.036(4) 0.034(4) 0.006(3) 0.008(3) 0.008(3)
C55 0.076(7) 0.036(4) 0.050(6) 0.024(4) 0.010(5) -0.002(4)
C2 0.026(4) 0.064(5) 0.029(4) 0.019(4) 0.010(3) 0.001(3)
C56 0.22(2) 0.070(8) 0.066(9) 0.036(7) 0.035(11) 0.028(10)
C3 0.035(4) 0.041(4) 0.031(4) 0.015(3) 0.003(3) -0.001(3)
C4 0.023(3) 0.012(3) 0.024(3) 0.001(2) 0.000(3) -0.003(2)
C5 0.023(4) 0.019(3) 0.027(4) 0.005(3) 0.004(3) -0.004(2)
C6 0.018(3) 0.018(3) 0.028(4) 0.004(3) 0.006(3) -0.004(2)
C7 0.022(3) 0.019(3) 0.023(3) 0.003(3) 0.001(3) 0.000(2)
C8 0.024(4) 0.021(3) 0.025(4) 0.003(3) 0.007(3) 0.001(2)
C9 0.023(3) 0.014(3) 0.033(4) 0.003(3) 0.008(3) 0.003(2)
C10 0.034(4) 0.022(3) 0.023(4) 0.003(3) 0.005(3) 0.004(3)
C11 0.027(4) 0.025(3) 0.017(3) 0.005(3) 0.003(3) 0.002(3)
C12 0.030(4) 0.023(3) 0.026(4) 0.006(3) 0.010(3) 0.003(3)
C13 0.016(3) 0.032(3) 0.021(3) 0.005(3) 0.004(3) 0.004(3)
C14 0.037(4) 0.033(3) 0.016(3) 0.007(3) 0.002(3) 0.010(3)
C15 0.034(4) 0.034(3) 0.026(4) 0.015(3) 0.010(3) 0.015(3)
C16 0.017(3) 0.024(3) 0.035(4) 0.005(3) 0.000(3) -0.004(2)
C17 0.026(4) 0.047(4) 0.062(6) 0.036(4) -0.014(4) -0.008(3)
C18 0.030(4) 0.036(4) 0.064(6) 0.032(4) -0.014(4) -0.009(3)
C19 0.023(4) 0.029(3) 0.028(4) 0.015(3) 0.006(3) 0.000(3)
C20 0.024(4) 0.036(4) 0.045(5) 0.024(3) -0.006(3) -0.001(3)
C21 0.029(4) 0.027(3) 0.036(4) 0.013(3) 0.000(3) 0.004(3)
C22 0.035(4) 0.026(3) 0.031(4) 0.006(3) 0.015(3) 0.005(3)
C23 0.045(5) 0.033(4) 0.041(4) 0.012(3) 0.028(4) 0.009(3)
C24 0.045(5) 0.033(4) 0.041(5) 0.013(3) 0.026(4) 0.008(3)
C25 0.034(4) 0.033(4) 0.026(4) 0.011(3) 0.008(3) 0.014(3)
C26 0.035(4) 0.052(4) 0.030(4) 0.017(3) 0.019(4) 0.014(3)
C27 0.037(4) 0.043(4) 0.039(5) 0.015(3) 0.019(4) 0.004(3)
C28 0.044(5) 0.070(5) 0.032(5) 0.016(4) 0.000(4) 0.000(4)
C29 0.019(4) 0.048(4) 0.041(4) 0.025(3) 0.004(3) 0.004(3)
C30 0.038(5) 0.048(4) 0.038(4) 0.024(4) 0.013(4) 0.019(3)
C31 0.022(4) 0.045(4) 0.029(4) 0.025(3) 0.001(3) 0.001(3)
C32 0.025(4) 0.033(3) 0.028(4) 0.021(3) 0.009(3) 0.005(3)
C33 0.019(3) 0.038(3) 0.025(3) 0.024(3) 0.002(3) 0.004(3)
C34 0.024(4) 0.035(3) 0.023(3) 0.022(3) 0.004(3) 0.005(3)
C35 0.031(4) 0.038(4) 0.033(4) 0.026(3) 0.010(3) 0.012(3)
C36 0.016(3) 0.043(4) 0.035(4) 0.028(3) 0.004(3) 0.007(3)
C37 0.020(4) 0.048(4) 0.040(4) 0.028(3) 0.006(3) 0.008(3)
C38 0.026(4) 0.053(5) 0.083(7) 0.045(5) -0.022(4) -0.007(3)
C39 0.033(5) 0.051(5) 0.106(8) 0.051(5) -0.026(5) -0.009(4)
C40 0.022(4) 0.037(4) 0.043(4) 0.022(3) -0.004(3) -0.001(3)
C41 0.020(3) 0.036(4) 0.027(4) 0.011(3) -0.001(3) 0.003(3)
C42 0.021(4) 0.038(4) 0.033(4) 0.016(3) 0.004(3) 0.005(3)
C43 0.037(4) 0.042(4) 0.027(4) 0.025(3) 0.007(3) 0.009(3)
C44 0.026(4) 0.029(3) 0.028(4) 0.015(3) 0.002(3) 0.002(3)
C45 0.030(4) 0.028(3) 0.020(4) 0.011(3) -0.002(3) -0.001(3)
C46 0.013(3) 0.043(4) 0.026(4) 0.021(3) 0.001(3) 0.001(3)
C47 0.032(4) 0.030(3) 0.025(4) 0.017(3) 0.005(3) 0.008(3)
C48 0.030(4) 0.033(3) 0.024(4) 0.016(3) 0.006(3) 0.008(3)
C49 0.040(4) 0.028(3) 0.036(4) 0.017(3) 0.018(4) 0.005(3)
C50 0.024(4) 0.028(3) 0.026(4) 0.014(3) 0.004(3) 0.003(3)
C51 0.024(4) 0.031(3) 0.017(3) 0.010(3) 0.007(3) 0.001(3)
C52 0.012(3) 0.034(3) 0.016(3) 0.015(3) -0.003(2) 0.000(2)
C53 0.032(4) 0.026(3) 0.025(4) 0.013(3) 0.009(3) 0.005(3)
C54 0.037(4) 0.032(3) 0.028(4) 0.016(3) 0.019(3) 0.013(3)
C58 0.177(11) 0.181(11) 0.183(11) 0.075(9) 0.052(9) 0.061(9)
C59 0.210(14) 0.196(13) 0.213(14) 0.095(11) 0.074(12) 0.009(11)
C60 0.190(14) 0.251(13) 0.121(12) 0.054(10) 0.021(10) 0.071(11)
C61 0.111(13) 0.119(11) 0.123(14) 0.006(10) -0.022(10) -0.030(9)
O17 0.112(7) 0.072(5) 0.112(7) 0.026(5) 0.046(6) 0.037(4)
C63 0.129(9) 0.015(3) 0.016(4) 0.006(3) 0.009(5) -0.021(4)

loop_
_atom_type_symbol
_atom_type_description
_atom_type_scat_dispersion_real
_atom_type_scat_dispersion_imag
_atom_type_scat_source
C C 0.0033 0.0016 'International Tables Vol C Tables 4.2.6.8 and 6.1.1.4'
F F 0.0171 0.0103 'International Tables Vol C Tables 4.2.6.8 and 6.1.1.4'
Gd Gd -0.1653 3.9035 'International Tables Vol C Tables 4.2.6.8 and 6.1.1.4'
O O 0.0106 0.0060 'International Tables Vol C Tables 4.2.6.8 and 6.1.1.4'
S S 0.1246 0.1234 'International Tables Vol C Tables 4.2.6.8 and 6.1.1.4'
N N 0.0061 0.0033 'International Tables Vol C Tables 4.2.6.8 and 6.1.1.4'
H H 0.0000 0.0000 'International Tables Vol C Tables 4.2.6.8 and 6.1.1.4'

loop_
_geom_angle_atom_site_label_1
_geom_angle_atom_site_label_2
_geom_angle_atom_site_label_3
_geom_angle
_geom_angle_site_symmetry_1
_geom_angle_site_symmetry_3
_geom_angle_publ_flag
O5 Gd1 O6 174.33(18) . 1_544 ?
O5 Gd1 O4 102.62(16) . 2_466 ?
O6 Gd1 O4 82.07(15) 1_544 2_466 ?
O5 Gd1 O2 91.55(16) . 2_565 ?
O6 Gd1 O2 86.14(15) 1_544 2_565 ?
O4 Gd1 O2 145.89(16) 2_466 2_565 ?
O5 Gd1 O1 80.54(19) . 1_455 ?
O6 Gd1 O1 103.78(18) 1_544 1_455 ?
O4 Gd1 O1 77.28(15) 2_466 1_455 ?
O2 Gd1 O1 74.66(15) 2_565 1_455 ?
O5 Gd1 O3 79.86(16) . 2_566 ?
O6 Gd1 O3 98.46(16) 1_544 2_566 ?
O4 Gd1 O3 75.34(14) 2_466 2_566 ?
O2 Gd1 O3 138.30(14) 2_565 2_566 ?
O1 Gd1 O3 141.67(15) 1_455 2_566 ?
O5 Gd1 O3 90.65(16) . . ?
O6 Gd1 O3 83.73(14) 1_544 . ?
O4 Gd1 O3 136.72(15) 2_466 . ?
O2 Gd1 O3 72.79(14) 2_565 . ?
O1 Gd1 O3 145.97(14) 1_455 . ?
O3 Gd1 O3 66.66(14) 2_566 . ?
O5 Gd1 Gd1 84.37(14) . 2_566 ?
O6 Gd1 Gd1 91.26(13) 1_544 2_566 ?
O4 Gd1 Gd1 106.66(11) 2_466 2_566 ?
O2 Gd1 Gd1 105.48(11) 2_565 2_566 ?
O1 Gd1 Gd1 164.90(12) 1_455 2_566 ?
O3 Gd1 Gd1 33.50(9) 2_566 2_566 ?
O3 Gd1 Gd1 33.16(9) . 2_566 ?
O8 S1 O7 114.4(3) . . ?
O8 S1 O9 114.9(4) . . ?
O7 S1 O9 114.9(4) . . ?
O8 S1 C55 103.7(4) . . ?
O7 S1 C55 104.7(4) . . ?
O9 S1 C55 102.1(4) . . ?
O12 S2 O11 113.9(5) . . ?
O12 S2 O10 115.0(6) . . ?
O11 S2 O10 114.3(7) . . ?
O12 S2 C56 105.4(7) . . ?
O11 S2 C56 104.1(7) . . ?
O10 S2 C56 102.2(7) . . ?
C40 O1 Gd1 143.1(4) . 1_655 ?
C46 O2 Gd1 146.5(4) . 2_565 ?
C52 O3 Gd1 123.5(4) . 2_566 ?
C52 O3 Gd1 121.6(4) . . ?
Gd1 O3 Gd1 113.34(14) 2_566 . ?
C19 O4 Gd1 152.2(4) . 2_466 ?
C25 O5 Gd1 154.4(4) . . ?
C13 O6 Gd1 139.1(4) . 1_566 ?
C63 C62 H62A 109.5 . . ?
C63 C62 H62B 109.5 . . ?
H62A C62 H62B 109.5 . . ?
C63 C62 H62C 109.5 . . ?
H62A C62 H62C 109.5 . . ?
H62B C62 H62C 109.5 . . ?
O13 S3 O15 119.9(7) . . ?
O13 S3 O14 116.0(7) . . ?
O15 S3 O14 112.1(5) . . ?
O13 S3 C57 99.5(9) . . ?
O15 S3 C57 100.8(8) . . ?
O14 S3 C57 105.0(8) . . ?
F8 C57 F7 109.0(11) . . ?
F8 C57 F9 104.9(16) . . ?
F7 C57 F9 103.5(17) . . ?
F8 C57 S3 114.1(15) . . ?
F7 C57 S3 116.2(15) . . ?
F9 C57 S3 108.0(9) . . ?
C42 N1 C38 118.6(6) . . ?
C42 N1 C37 120.0(5) . . ?
C38 N1 C37 120.9(6) . . ?
C48 N2 C44 118.9(5) . . ?
C48 N2 C43 122.4(5) . . ?
C44 N2 C43 118.7(5) . . ?
C54 N3 C50 119.5(5) . . ?
C54 N3 C49 124.0(5) . . ?
C50 N3 C49 116.5(5) . . ?
C17 N4 C21 118.9(5) . . ?
C17 N4 C16 122.1(6) . . ?
C21 N4 C16 118.9(5) . . ?
C11 N5 C15 119.3(5) . . ?
C11 N5 C10 120.6(5) . . ?
C15 N5 C10 120.1(5) . . ?
C23 N6 C27 118.7(5) . . ?
C23 N6 C22 121.7(5) . . ?
C27 N6 C22 119.5(5) . . ?
C9 C1 H1A 109.5 . . ?
C9 C1 H1B 109.5 . . ?
H1A C1 H1B 109.5 . . ?
C9 C1 H1C 109.5 . . ?
H1A C1 H1C 109.5 . . ?
H1B C1 H1C 109.5 . . ?
F3 C55 F2 107.9(7) . . ?
F3 C55 F1 107.8(6) . . ?
F2 C55 F1 107.5(8) . . ?
F3 C55 S1 111.3(7) . . ?
F2 C55 S1 111.0(5) . . ?
F1 C55 S1 111.1(6) . . ?
C5 C2 H2A 109.5 . . ?
C5 C2 H2B 109.5 . . ?
H2A C2 H2B 109.5 . . ?
C5 C2 H2C 109.5 . . ?
H2A C2 H2C 109.5 . . ?
H2B C2 H2C 109.5 . . ?
F5 C56 F6 106.0(12) . . ?
F5 C56 F4 109.4(14) . . ?
F6 C56 F4 108.6(18) . . ?
F5 C56 S2 113.8(14) . . ?
F6 C56 S2 109.0(10) . . ?
F4 C56 S2 109.8(10) . . ?
C7 C3 H3A 109.5 . . ?
C7 C3 H3B 109.5 . . ?
H3A C3 H3B 109.5 . . ?
C7 C3 H3C 109.5 . . ?
H3A C3 H3C 109.5 . . ?
H3B C3 H3C 109.5 . . ?
C9 C4 C5 119.8(6) . . ?
C9 C4 C10 120.9(6) . . ?
C5 C4 C10 119.3(6) . . ?
C6 C5 C4 119.1(6) . . ?
C6 C5 C2 121.2(6) . . ?
C4 C5 C2 119.6(6) . . ?
C5 C6 C7 120.8(6) . . ?
C5 C6 C16 119.9(6) . . ?
C7 C6 C16 119.1(6) . . ?
C8 C7 C6 119.3(6) . . ?
C8 C7 C3 121.3(6) . . ?
C6 C7 C3 119.4(6) . . ?
C9 C8 C7 120.6(6) . . ?
C9 C8 C22 120.0(6) . . ?
C7 C8 C22 119.3(6) . . ?
C8 C9 C4 120.1(6) . . ?
C8 C9 C1 119.3(6) . . ?
C4 C9 C1 120.6(6) . . ?
N5 C10 C4 111.6(5) . . ?
N5 C10 H10A 109.3 . . ?
C4 C10 H10A 109.3 . . ?
N5 C10 H10B 109.3 . . ?
C4 C10 H10B 109.3 . . ?
H10A C10 H10B 108.0 . . ?
N5 C11 C12 121.7(6) . . ?
N5 C11 H11A 119.2 . . ?
C12 C11 H11A 119.2 . . ?
C11 C12 C13 120.6(6) . . ?
C11 C12 H12A 119.7 . . ?
C13 C12 H12A 119.7 . . ?
O6 C13 C14 123.1(6) . . ?
O6 C13 C12 120.8(6) . . ?
C14 C13 C12 116.1(5) . . ?
C15 C14 C13 120.2(6) . . ?
C15 C14 H14A 119.9 . . ?
C13 C14 H14A 119.9 . . ?
C14 C15 N5 121.8(6) . . ?
C14 C15 H15A 119.1 . . ?
N5 C15 H15A 119.1 . . ?
N4 C16 C6 113.7(5) . . ?
N4 C16 H16A 108.8 . . ?
C6 C16 H16A 108.8 . . ?
N4 C16 H16B 108.8 . . ?
C6 C16 H16B 108.8 . . ?
H16A C16 H16B 107.7 . . ?
N4 C17 C18 121.2(7) . . ?
N4 C17 H17A 119.4 . . ?
C18 C17 H17A 119.4 . . ?
C17 C18 C19 122.1(6) . . ?
C17 C18 H18A 119.0 . . ?
C19 C18 H18A 119.0 . . ?
O4 C19 C18 123.2(6) . . ?
O4 C19 C20 122.3(6) . . ?
C18 C19 C20 114.5(6) . . ?
C21 C20 C19 121.3(7) . . ?
C21 C20 H20A 119.3 . . ?
C19 C20 H20A 119.3 . . ?
N4 C21 C20 121.9(6) . . ?
N4 C21 H21A 119.0 . . ?
C20 C21 H21A 119.0 . . ?
N6 C22 C8 113.2(5) . . ?
N6 C22 H22A 108.9 . . ?
C8 C22 H22A 108.9 . . ?
N6 C22 H22B 108.9 . . ?
C8 C22 H22B 108.9 . . ?
H22A C22 H22B 107.7 . . ?
N6 C23 C24 121.6(6) . . ?
N6 C23 H23A 119.2 . . ?
C24 C23 H23A 119.2 . . ?
C23 C24 C25 121.2(6) . . ?
C23 C24 H24A 119.4 . . ?
C25 C24 H24A 119.4 . . ?
O5 C25 C24 122.0(6) . . ?
O5 C25 C26 122.0(6) . . ?
C24 C25 C26 115.9(6) . . ?
C27 C26 C25 120.6(6) . . ?
C27 C26 H26A 119.7 . . ?
C25 C26 H26A 119.7 . . ?
N6 C27 C26 122.0(6) . . ?
N6 C27 H27A 119.0 . . ?
C26 C27 H27A 119.0 . . ?
C31 C28 H28A 109.5 . . ?
C31 C28 H28B 109.5 . . ?
H28A C28 H28B 109.5 . . ?
C31 C28 H28C 109.5 . . ?
H28A C28 H28C 109.5 . . ?
H28B C28 H28C 109.5 . . ?
C33 C29 H29A 109.5 . . ?
C33 C29 H29B 109.5 . . ?
H29A C29 H29B 109.5 . . ?
C33 C29 H29C 109.5 . . ?
H29A C29 H29C 109.5 . . ?
H29B C29 H29C 109.5 . . ?
C35 C30 H30A 109.5 . . ?
C35 C30 H30B 109.5 . . ?
H30A C30 H30B 109.5 . . ?
C35 C30 H30C 109.5 . . ?
H30A C30 H30C 109.5 . . ?
H30B C30 H30C 109.5 . . ?
C32 C31 C36 119.4(6) . . ?
C32 C31 C28 121.1(6) . . ?
C36 C31 C28 119.4(6) . . ?
C33 C32 C31 120.2(6) . . ?
C33 C32 C49 119.8(6) . . ?
C31 C32 C49 119.7(6) . . ?
C32 C33 C34 119.5(6) . . ?
C32 C33 C29 120.2(6) . . ?
C34 C33 C29 120.3(6) . . ?
C33 C34 C35 121.1(6) . . ?
C33 C34 C43 119.7(6) . . ?
C35 C34 C43 119.1(6) . . ?
C34 C35 C36 118.4(6) . . ?
C34 C35 C30 119.3(6) . . ?
C36 C35 C30 122.3(6) . . ?
C31 C36 C35 120.9(6) . . ?
C31 C36 C37 119.2(6) . . ?
C35 C36 C37 119.8(6) . . ?
N1 C37 C36 113.7(5) . . ?
N1 C37 H37A 108.8 . . ?
C36 C37 H37A 108.8 . . ?
N1 C37 H37B 108.8 . . ?
C36 C37 H37B 108.8 . . ?
H37A C37 H37B 107.7 . . ?
C39 C38 N1 121.0(7) . . ?
C39 C38 H38A 119.5 . . ?
N1 C38 H38A 119.5 . . ?
C38 C39 C40 122.2(7) . . ?
C38 C39 H39A 118.9 . . ?
C40 C39 H39A 118.9 . . ?
O1 C40 C41 123.8(6) . . ?
O1 C40 C39 120.3(6) . . ?
C41 C40 C39 115.9(7) . . ?
C42 C41 C40 120.4(6) . . ?
C42 C41 H41A 119.8 . . ?
C40 C41 H41A 119.8 . . ?
N1 C42 C41 121.9(6) . . ?
N1 C42 H42A 119.0 . . ?
C41 C42 H42A 119.0 . . ?
N2 C43 C34 114.6(5) . . ?
N2 C43 H43A 108.6 . . ?
C34 C43 H43A 108.6 . . ?
N2 C43 H43B 108.6 . . ?
C34 C43 H43B 108.6 . . ?
H43A C43 H43B 107.6 . . ?
N2 C44 C45 121.9(6) . . ?
N2 C44 H44A 119.1 . . ?
C45 C44 H44A 119.1 . . ?
C44 C45 C46 121.0(6) . . ?
C44 C45 H45A 119.5 . . ?
C46 C45 H45A 119.5 . . ?
O2 C46 C45 121.4(6) . . ?
O2 C46 C47 123.1(6) . . ?
C45 C46 C47 115.5(6) . . ?
C48 C47 C46 120.8(6) . . ?
C48 C47 H47A 119.6 . . ?
C46 C47 H47A 119.6 . . ?
N2 C48 C47 121.9(6) . . ?
N2 C48 H48A 119.1 . . ?
C47 C48 H48A 119.1 . . ?
N3 C49 C32 114.6(5) . . ?
N3 C49 H49A 108.6 . . ?
C32 C49 H49A 108.6 . . ?
N3 C49 H49B 108.6 . . ?
C32 C49 H49B 108.6 . . ?
H49A C49 H49B 107.6 . . ?
C51 C50 N3 120.5(6) . . ?
C51 C50 H50A 119.7 . . ?
N3 C50 H50A 119.7 . . ?
C50 C51 C52 121.7(6) . . ?
C50 C51 H51A 119.1 . . ?
C52 C51 H51A 119.1 . . ?
O3 C52 C53 122.2(5) . . ?
O3 C52 C51 122.1(5) . . ?
C53 C52 C51 115.7(5) . . ?
C54 C53 C52 120.8(5) . . ?
C54 C53 H53A 119.6 . . ?
C52 C53 H53A 119.6 . . ?
N3 C54 C53 121.6(5) . . ?
N3 C54 H54A 119.2 . . ?
C53 C54 H54A 119.2 . . ?
O16 C58 C60 111.3(19) . . ?
O16 C58 C59 119.2(19) . . ?
C60 C58 C59 129(2) . . ?
C58 C59 H59A 109.4 . . ?
C58 C59 H59B 109.5 . . ?
H59A C59 H59B 109.5 . . ?
C58 C59 H59C 109.5 . . ?
H59A C59 H59C 109.5 . . ?
H59B C59 H59C 109.5 . . ?
C58 C60 H60A 109.6 . . ?
C58 C60 H60B 109.4 . . ?
H60A C60 H60B 109.5 . . ?
C58 C60 H60C 109.4 . . ?
H60A C60 H60C 109.5 . . ?
H60B C60 H60C 109.5 . . ?
C63 C61 H61A 109.5 . . ?
C63 C61 H61B 109.5 . . ?
H61A C61 H61B 109.5 . . ?
C63 C61 H61C 109.5 . . ?
H61A C61 H61C 109.5 . . ?
H61B C61 H61C 109.5 . . ?
O17 C63 C62 127.2(10) . . ?
O17 C63 C61 104.5(9) . . ?
C62 C63 C61 120.7(9) . . ?

loop_
_geom_bond_atom_site_label_1
_geom_bond_atom_site_label_2
_geom_bond_distance
_geom_bond_site_symmetry_2
_geom_bond_publ_flag
Gd1 O5 2.264(4) . ?
Gd1 O6 2.300(4) 1_544 ?
Gd1 O4 2.308(4) 2_466 ?
Gd1 O2 2.310(4) 2_565 ?
Gd1 O1 2.352(5) 1_455 ?
Gd1 O3 2.403(4) 2_566 ?
Gd1 O3 2.424(4) . ?
Gd1 Gd1 4.0333(7) 2_566 ?
S1 O8 1.430(6) . ?
S1 O7 1.437(5) . ?
S1 O9 1.436(6) . ?
S1 C55 1.786(10) . ?
S2 O12 1.414(7) . ?
S2 O11 1.428(8) . ?
S2 O10 1.429(9) . ?
S2 C56 1.812(15) . ?
O1 C40 1.278(8) . ?
O1 Gd1 2.352(5) 1_655 ?
O2 C46 1.267(7) . ?
O2 Gd1 2.310(4) 2_565 ?
O3 C52 1.315(6) . ?
O3 Gd1 2.403(4) 2_566 ?
O4 C19 1.281(7) . ?
O4 Gd1 2.308(4) 2_466 ?
O5 C25 1.288(7) . ?
O6 C13 1.287(7) . ?
O6 Gd1 2.300(4) 1_566 ?
O16 C58 1.299(16) . ?
C62 C63 1.331(14) . ?
C62 H62A 0.9600 . ?
C62 H62B 0.9600 . ?
C62 H62C 0.9600 . ?
F1 C55 1.337(9) . ?
F2 C55 1.331(9) . ?
F3 C55 1.315(9) . ?
F4 C56 1.336(19) . ?
F5 C56 1.266(15) . ?
F6 C56 1.300(14) . ?
S3 O13 1.392(9) . ?
S3 O15 1.420(8) . ?
S3 O14 1.471(8) . ?
S3 C57 1.788(16) . ?
C57 F8 1.276(17) . ?
C57 F7 1.324(18) . ?
C57 F9 1.386(19) . ?
N1 C42 1.351(9) . ?
N1 C38 1.361(9) . ?
N1 C37 1.490(8) . ?
N2 C48 1.353(7) . ?
N2 C44 1.355(8) . ?
N2 C43 1.486(8) . ?
N3 C54 1.336(7) . ?
N3 C50 1.366(7) . ?
N3 C49 1.486(7) . ?
N4 C17 1.337(8) . ?
N4 C21 1.345(9) . ?
N4 C16 1.489(7) . ?
N5 C11 1.354(8) . ?
N5 C15 1.366(8) . ?
N5 C10 1.488(7) . ?
N6 C23 1.329(8) . ?
N6 C27 1.347(8) . ?
N6 C22 1.489(7) . ?
C1 C9 1.517(9) . ?
C1 H1A 0.9600 . ?
C1 H1B 0.9600 . ?
C1 H1C 0.9600 . ?
C2 C5 1.513(9) . ?
C2 H2A 0.9600 . ?
C2 H2B 0.9600 . ?
C2 H2C 0.9600 . ?
C3 C7 1.498(10) . ?
C3 H3A 0.9600 . ?
C3 H3B 0.9600 . ?
C3 H3C 0.9600 . ?
C4 C9 1.405(9) . ?
C4 C5 1.412(9) . ?
C4 C10 1.502(9) . ?
C5 C6 1.398(9) . ?
C6 C7 1.406(9) . ?
C6 C16 1.516(9) . ?
C7 C8 1.393(9) . ?
C8 C9 1.392(9) . ?
C8 C22 1.499(9) . ?
C10 H10A 0.9700 . ?
C10 H10B 0.9700 . ?
C11 C12 1.356(8) . ?
C11 H11A 0.9300 . ?
C12 C13 1.423(9) . ?
C12 H12A 0.9300 . ?
C13 C14 1.422(9) . ?
C14 C15 1.356(8) . ?
C14 H14A 0.9300 . ?
C15 H15A 0.9300 . ?
C16 H16A 0.9700 . ?
C16 H16B 0.9700 . ?
C17 C18 1.367(9) . ?
C17 H17A 0.9300 . ?
C18 C19 1.397(10) . ?
C18 H18A 0.9300 . ?
C19 C20 1.407(9) . ?
C20 C21 1.358(9) . ?
C20 H20A 0.9300 . ?
C21 H21A 0.9300 . ?
C22 H22A 0.9700 . ?
C22 H22B 0.9700 . ?
C23 C24 1.360(9) . ?
C23 H23A 0.9300 . ?
C24 C25 1.386(9) . ?
C24 H24A 0.9300 . ?
C25 C26 1.393(9) . ?
C26 C27 1.353(9) . ?
C26 H26A 0.9300 . ?
C27 H27A 0.9300 . ?
C28 C31 1.517(10) . ?
C28 H28A 0.9600 . ?
C28 H28B 0.9600 . ?
C28 H28C 0.9600 . ?
C29 C33 1.519(9) . ?
C29 H29A 0.9600 . ?
C29 H29B 0.9600 . ?
C29 H29C 0.9600 . ?
C30 C35 1.508(9) . ?
C30 H30A 0.9600 . ?
C30 H30B 0.9600 . ?
C30 H30C 0.9600 . ?
C31 C32 1.400(9) . ?
C31 C36 1.400(9) . ?
C32 C33 1.395(9) . ?
C32 C49 1.514(8) . ?
C33 C34 1.398(8) . ?
C34 C35 1.401(9) . ?
C34 C43 1.512(9) . ?
C35 C36 1.401(9) . ?
C36 C37 1.513(9) . ?
C37 H37A 0.9700 . ?
C37 H37B 0.9700 . ?
C38 C39 1.356(10) . ?
C38 H38A 0.9300 . ?
C39 C40 1.399(10) . ?
C39 H39A 0.9300 . ?
C40 C41 1.394(9) . ?
C41 C42 1.381(9) . ?
C41 H41A 0.9300 . ?
C42 H42A 0.9300 . ?
C43 H43A 0.9700 . ?
C43 H43B 0.9700 . ?
C44 C45 1.357(9) . ?
C44 H44A 0.9300 . ?
C45 C46 1.415(8) . ?
C45 H45A 0.9300 . ?
C46 C47 1.417(9) . ?
C47 C48 1.363(9) . ?
C47 H47A 0.9300 . ?
C48 H48A 0.9300 . ?
C49 H49A 0.9700 . ?
C49 H49B 0.9700 . ?
C50 C51 1.355(8) . ?
C50 H50A 0.9300 . ?
C51 C52 1.403(8) . ?
C51 H51A 0.9300 . ?
C52 C53 1.403(8) . ?
C53 C54 1.367(8) . ?
C53 H53A 0.9300 . ?
C54 H54A 0.9300 . ?
C58 C60 1.482(16) . ?
C58 C59 1.545(16) . ?
C59 H59A 0.9600 . ?
C59 H59B 0.9600 . ?
C59 H59C 0.9600 . ?
C60 H60A 0.9600 . ?
C60 H60B 0.9600 . ?
C60 H60C 0.9600 . ?
C61 C63 1.602(13) . ?
C61 H61A 0.9600 . ?
C61 H61B 0.9600 . ?
C61 H61C 0.9600 . ?
O17 C63 1.286(8) . ?
